data_1542392
loop_
_publ_author_name
'Dateer, Ramesh B.'
'Chang, Sukbok'

_publ_section_title
;
 Rh(III)-Catalyzed C-H Cyclization of Arylnitrones with Diazo Compounds:
 Access to N-Hydroxyindolines.
;
_journal_issue 1
_journal_name_full 'Organic letters'
_journal_page_first 68
_journal_page_last 71
_journal_paper_doi 10.1021/acs.orglett.5b03273
_journal_volume 18
_journal_year 2016
_chemical_formula_moiety 'C20 H17 N O5 S'
_chemical_formula_sum 'C20 H17 N O5 S'
_chemical_formula_weight 383.41
_chemical_name_systematic
; 
 ? 
;
_space_group_IT_number 14
_symmetry_cell_setting monoclinic
_symmetry_space_group_name_Hall '-P 2yn'
_symmetry_space_group_name_H-M 'P 1 21/n 1'
_atom_sites_solution_hydrogens geom
_atom_sites_solution_primary direct
_atom_sites_solution_secondary difmap
_audit_creation_method SHELXTL
_cell_angle_alpha 90.00
_cell_angle_beta 101.358(4)
_cell_angle_gamma 90.00
_cell_formula_units_Z 4
_cell_length_a 8.6285(8)
_cell_length_b 12.7114(12)
_cell_length_c 16.7840(17)
_cell_measurement_reflns_used 9896
_cell_measurement_temperature 223(2)
_cell_measurement_theta_max 26.05
_cell_measurement_theta_min 2.48
_cell_volume 1804.8(3)
_computing_cell_refinement 'Bruker SAINT'
_computing_data_collection 'Bruker APEX2'
_computing_data_reduction 'Bruker SAINT'
_computing_molecular_graphics 'Bruker SHELXTL'
_computing_publication_material 'Bruker SHELXTL'
_computing_structure_refinement 'Bruker SHELXTL'
_computing_structure_solution 'Bruker SHELXTL'
_diffrn_ambient_temperature 223(2)
_diffrn_measured_fraction_theta_full 0.998
_diffrn_measured_fraction_theta_max 0.998
_diffrn_measurement_device_type 'PHOTON 100 CMOS'
_diffrn_measurement_method '\f and \w scans'
_diffrn_radiation_monochromator graphite
_diffrn_radiation_source 'fine-focus sealed tube'
_diffrn_radiation_type MoK\a
_diffrn_radiation_wavelength 0.71073
_diffrn_reflns_av_R_equivalents 0.0619
_diffrn_reflns_av_sigmaI/netI 0.0185
_diffrn_reflns_limit_h_max 11
_diffrn_reflns_limit_h_min -11
_diffrn_reflns_limit_k_max 16
_diffrn_reflns_limit_k_min -16
_diffrn_reflns_limit_l_max 22
_diffrn_reflns_limit_l_min -22
_diffrn_reflns_number 87141
_diffrn_reflns_theta_full 28.34
_diffrn_reflns_theta_max 28.34
_diffrn_reflns_theta_min 2.02
_exptl_absorpt_coefficient_mu 0.212
_exptl_absorpt_correction_T_max 0.9751
_exptl_absorpt_correction_T_min 0.9569
_exptl_absorpt_correction_type multi-scan
_exptl_absorpt_process_details 'Bruker SADABS'
_exptl_crystal_colour colourless
_exptl_crystal_density_diffrn 1.411
_exptl_crystal_density_method 'not measured'
_exptl_crystal_description Block
_exptl_crystal_F_000 800
_exptl_crystal_size_max 0.21
_exptl_crystal_size_mid 0.17
_exptl_crystal_size_min 0.12
_refine_diff_density_max 0.339
_refine_diff_density_min -0.199
_refine_diff_density_rms 0.044
_refine_ls_extinction_method none
_refine_ls_goodness_of_fit_ref 1.030
_refine_ls_hydrogen_treatment constr
_refine_ls_matrix_type full
_refine_ls_number_parameters 247
_refine_ls_number_reflns 4499
_refine_ls_number_restraints 0
_refine_ls_restrained_S_all 1.030
_refine_ls_R_factor_all 0.0512
_refine_ls_R_factor_gt 0.0364
_refine_ls_shift/su_max 0.001
_refine_ls_shift/su_mean 0.000
_refine_ls_structure_factor_coef Fsqd
_refine_ls_weighting_details 'calc w=1/[\s^2^(Fo^2^)+(0.0394P)^2^+0.8642P] where P=(Fo^2^+2Fc^2^)/3'
_refine_ls_weighting_scheme calc
_refine_ls_wR_factor_gt 0.0867
_refine_ls_wR_factor_ref 0.0943
_reflns_number_gt 3616
_reflns_number_total 4499
_reflns_threshold_expression >2sigma(I)
_cod_data_source_file ol5b03273_si_003.cif
_cod_data_source_block R44
_cod_depositor_comments
;
The following automatic conversions were performed:

'_symmetry_cell_setting' value 'Monoclinic' changed to 'monoclinic'
according to
/usr/data/users/saulius/crontab/automatic-downloads/current/ACS/lib/dictionaries/cif_core.dic
dictionary named 'cif_core.dic' version 2.4.2 from 2011-04-26.

'_exptl_absorpt_correction_type' value 'Multi-scan' changed to
'multi-scan' according to
/usr/data/users/saulius/crontab/automatic-downloads/current/ACS/lib/dictionaries/cif_core.dic
dictionary named 'cif_core.dic' version 2.4.2 from 2011-04-26.

Automatic conversion script
Id: cif_fix_values 4268 2015-11-12 08:31:59Z antanas 
;
_cod_original_sg_symbol_H-M P2(1)/n
_cod_database_code 1542392

loop_
_symmetry_equiv_pos_as_xyz
'x, y, z'
'-x+1/2, y+1/2, -z+1/2'
'-x, -y, -z'
'x-1/2, -y-1/2, z-1/2'

loop_
_atom_site_label
_atom_site_type_symbol
_atom_site_fract_x
_atom_site_fract_y
_atom_site_fract_z
_atom_site_U_iso_or_equiv
_atom_site_adp_type
_atom_site_occupancy
_atom_site_symmetry_multiplicity
_atom_site_calc_flag
_atom_site_refinement_flags
N1 N 0.75001(14) 0.81775(9) 0.33572(7) 0.0264(2) Uani 1 1 d .
O1 O 0.69074(14) 0.92285(8) 0.33777(7) 0.0388(3) Uani 1 1 d .
H1 H 0.6762 0.9486 0.2914 0.058 Uiso 1 1 calc R
C1 C 0.63932(16) 0.74501(10) 0.36479(8) 0.0240(3) Uani 1 1 d .
H1A H 0.5905 0.7834 0.4049 0.029 Uiso 1 1 calc R
C2 C 0.74911(15) 0.65672(10) 0.41174(8) 0.0221(3) Uani 1 1 d .
C3 C 0.90934(16) 0.71106(10) 0.42912(8) 0.0239(3) Uani 1 1 d .
C4 C 1.05147(17) 0.68061(12) 0.47736(9) 0.0310(3) Uani 1 1 d .
H4 H 1.0613 0.6150 0.5037 0.037 Uiso 1 1 calc R
C5 C 1.17922(18) 0.74898(14) 0.48594(10) 0.0375(4) Uani 1 1 d .
H5 H 1.2769 0.7291 0.5178 0.045 Uiso 1 1 calc R
C6 C 1.16389(19) 0.84588(14) 0.44799(10) 0.0405(4) Uani 1 1 d .
H6 H 1.2507 0.8921 0.4561 0.049 Uiso 1 1 calc R
C7 C 1.02335(19) 0.87651(12) 0.39825(9) 0.0348(3) Uani 1 1 d .
H7 H 1.0134 0.9423 0.3721 0.042 Uiso 1 1 calc R
C8 C 0.89814(16) 0.80647(11) 0.38853(8) 0.0257(3) Uani 1 1 d .
C9 C 0.74907(15) 0.55653(10) 0.36105(8) 0.0236(3) Uani 1 1 d .
O2 O 0.83910(12) 0.53895(8) 0.31647(7) 0.0341(2) Uani 1 1 d .
O3 O 0.63460(13) 0.49277(8) 0.37310(6) 0.0327(2) Uani 1 1 d .
C10 C 0.6145(2) 0.39499(12) 0.32834(10) 0.0391(4) Uani 1 1 d .
H10A H 0.5672 0.4090 0.2720 0.059 Uiso 1 1 calc R
H10B H 0.5461 0.3486 0.3517 0.059 Uiso 1 1 calc R
H10C H 0.7167 0.3617 0.3313 0.059 Uiso 1 1 calc R
C11 C 0.69089(16) 0.62704(10) 0.48986(8) 0.0244(3) Uani 1 1 d .
O4 O 0.56753(12) 0.65310(9) 0.50566(7) 0.0343(2) Uani 1 1 d .
O5 O 0.79928(12) 0.56856(9) 0.53732(6) 0.0343(2) Uani 1 1 d .
C12 C 0.7633(2) 0.53687(16) 0.61443(10) 0.0452(4) Uani 1 1 d .
H12A H 0.7533 0.5988 0.6468 0.068 Uiso 1 1 calc R
H12B H 0.8478 0.4927 0.6431 0.068 Uiso 1 1 calc R
H12C H 0.6648 0.4979 0.6051 0.068 Uiso 1 1 calc R
C13 C 0.50994(16) 0.71242(11) 0.29654(8) 0.0254(3) Uani 1 1 d .
C14 C 0.35562(17) 0.69901(12) 0.29909(9) 0.0299(3) Uani 1 1 d .
H14 H 0.3139 0.7098 0.3461 0.036 Uiso 1 1 calc R
C15 C 0.26179(17) 0.66652(12) 0.22263(9) 0.0314(3) Uani 1 1 d .
C16 C 0.09961(19) 0.64360(14) 0.20194(12) 0.0441(4) Uani 1 1 d .
H16 H 0.0357 0.6493 0.2411 0.053 Uiso 1 1 calc R
C17 C 0.0350(2) 0.61282(14) 0.12394(13) 0.0509(5) Uani 1 1 d .
H17 H -0.0735 0.5973 0.1101 0.061 Uiso 1 1 calc R
C18 C 0.1274(2) 0.60437(13) 0.06530(11) 0.0484(5) Uani 1 1 d .
H18 H 0.0802 0.5832 0.0124 0.058 Uiso 1 1 calc R
C19 C 0.2872(2) 0.62645(12) 0.08303(10) 0.0389(4) Uani 1 1 d .
H19 H 0.3495 0.6208 0.0431 0.047 Uiso 1 1 calc R
C20 C 0.35313(17) 0.65743(11) 0.16230(9) 0.0302(3) Uani 1 1 d .
S1 S 0.54952(4) 0.68944(3) 0.19995(2) 0.03242(10) Uani 1 1 d .

loop_
_atom_site_aniso_label
_atom_site_aniso_U_11
_atom_site_aniso_U_22
_atom_site_aniso_U_33
_atom_site_aniso_U_23
_atom_site_aniso_U_13
_atom_site_aniso_U_12
N1 0.0306(6) 0.0200(5) 0.0274(6) 0.0035(4) 0.0027(5) -0.0007(4)
O1 0.0525(7) 0.0216(5) 0.0410(6) 0.0064(4) 0.0056(5) 0.0059(5)
C1 0.0267(6) 0.0226(6) 0.0231(6) 0.0017(5) 0.0058(5) 0.0020(5)
C2 0.0230(6) 0.0218(6) 0.0221(6) 0.0004(5) 0.0057(5) 0.0004(5)
C3 0.0256(6) 0.0239(6) 0.0231(6) -0.0025(5) 0.0066(5) -0.0022(5)
C4 0.0292(7) 0.0310(8) 0.0325(8) 0.0033(6) 0.0053(6) 0.0017(6)
C5 0.0276(7) 0.0469(9) 0.0362(8) 0.0016(7) 0.0017(6) -0.0034(7)
C6 0.0361(8) 0.0450(9) 0.0385(9) -0.0015(7) 0.0026(7) -0.0165(7)
C7 0.0406(8) 0.0320(8) 0.0304(8) 0.0032(6) 0.0035(6) -0.0118(6)
C8 0.0298(7) 0.0257(7) 0.0215(6) -0.0009(5) 0.0048(5) -0.0021(5)
C9 0.0241(6) 0.0224(6) 0.0238(6) 0.0018(5) 0.0038(5) 0.0018(5)
O2 0.0335(5) 0.0358(6) 0.0370(6) -0.0099(5) 0.0163(5) -0.0032(4)
O3 0.0387(6) 0.0249(5) 0.0388(6) -0.0084(4) 0.0182(5) -0.0085(4)
C10 0.0506(9) 0.0274(7) 0.0415(9) -0.0106(7) 0.0147(7) -0.0083(7)
C11 0.0280(7) 0.0217(6) 0.0239(6) -0.0008(5) 0.0062(5) -0.0016(5)
O4 0.0332(5) 0.0391(6) 0.0341(6) 0.0058(5) 0.0152(4) 0.0061(5)
O5 0.0332(5) 0.0405(6) 0.0311(5) 0.0147(5) 0.0112(4) 0.0072(5)
C12 0.0455(9) 0.0597(11) 0.0331(8) 0.0214(8) 0.0142(7) 0.0069(8)
C13 0.0270(6) 0.0249(7) 0.0244(6) 0.0032(5) 0.0054(5) 0.0016(5)
C14 0.0288(7) 0.0319(7) 0.0297(7) 0.0056(6) 0.0073(6) 0.0015(6)
C15 0.0280(7) 0.0276(7) 0.0369(8) 0.0095(6) 0.0023(6) -0.0015(5)
C16 0.0307(8) 0.0441(10) 0.0546(11) 0.0182(8) 0.0013(7) -0.0046(7)
C17 0.0382(9) 0.0416(10) 0.0625(12) 0.0206(9) -0.0153(8) -0.0134(7)
C18 0.0564(11) 0.0319(8) 0.0449(10) 0.0107(7) -0.0190(8) -0.0111(8)
C19 0.0484(9) 0.0313(8) 0.0318(8) 0.0060(6) -0.0049(7) -0.0025(7)
C20 0.0315(7) 0.0250(7) 0.0311(7) 0.0066(6) -0.0009(6) -0.0016(6)
S1 0.02830(18) 0.0444(2) 0.02472(18) -0.00030(15) 0.00559(13) -0.00207(15)

loop_
_atom_type_symbol
_atom_type_description
_atom_type_scat_dispersion_real
_atom_type_scat_dispersion_imag
_atom_type_scat_source
C C 0.0033 0.0016 'International Tables Vol C Tables 4.2.6.8 and 6.1.1.4'
H H 0.0000 0.0000 'International Tables Vol C Tables 4.2.6.8 and 6.1.1.4'
N N 0.0061 0.0033 'International Tables Vol C Tables 4.2.6.8 and 6.1.1.4'
O O 0.0106 0.0060 'International Tables Vol C Tables 4.2.6.8 and 6.1.1.4'
S S 0.1246 0.1234 'International Tables Vol C Tables 4.2.6.8 and 6.1.1.4'

loop_
_geom_angle_atom_site_label_1
_geom_angle_atom_site_label_2
_geom_angle_atom_site_label_3
_geom_angle
C8 N1 O1 111.27(11)
C8 N1 C1 107.03(10)
O1 N1 C1 108.55(10)
N1 O1 H1 109.5
N1 C1 C13 110.75(11)
N1 C1 C2 104.26(10)
C13 C1 C2 118.12(11)
N1 C1 H1A 107.8
C13 C1 H1A 107.8
C2 C1 H1A 107.8
C3 C2 C9 112.64(10)
C3 C2 C11 112.60(11)
C9 C2 C11 107.74(10)
C3 C2 C1 101.93(10)
C9 C2 C1 112.34(11)
C11 C2 C1 109.59(10)
C4 C3 C8 120.02(13)
C4 C3 C2 130.68(12)
C8 C3 C2 109.29(12)
C3 C4 C5 118.63(14)
C3 C4 H4 120.7
C5 C4 H4 120.7
C6 C5 C4 120.55(15)
C6 C5 H5 119.7
C4 C5 H5 119.7
C5 C6 C7 121.42(14)
C5 C6 H6 119.3
C7 C6 H6 119.3
C8 C7 C6 117.41(14)
C8 C7 H7 121.3
C6 C7 H7 121.3
C7 C8 C3 121.85(13)
C7 C8 N1 126.70(13)
C3 C8 N1 111.38(12)
O2 C9 O3 125.10(13)
O2 C9 C2 124.85(12)
O3 C9 C2 110.05(11)
C9 O3 C10 117.64(11)
O3 C10 H10A 109.5
O3 C10 H10B 109.5
H10A C10 H10B 109.5
O3 C10 H10C 109.5
H10A C10 H10C 109.5
H10B C10 H10C 109.5
O4 C11 O5 125.09(12)
O4 C11 C2 125.15(12)
O5 C11 C2 109.75(11)
C11 O5 C12 116.25(12)
O5 C12 H12A 109.5
O5 C12 H12B 109.5
H12A C12 H12B 109.5
O5 C12 H12C 109.5
H12A C12 H12C 109.5
H12B C12 H12C 109.5
C14 C13 C1 127.12(13)
C14 C13 S1 112.49(11)
C1 C13 S1 120.38(10)
C13 C14 C15 113.16(13)
C13 C14 H14 123.4
C15 C14 H14 123.4
C16 C15 C20 118.55(15)
C16 C15 C14 129.74(15)
C20 C15 C14 111.72(13)
C17 C16 C15 119.46(17)
C17 C16 H16 120.3
C15 C16 H16 120.3
C16 C17 C18 121.05(16)
C16 C17 H17 119.5
C18 C17 H17 119.5
C19 C18 C17 121.35(17)
C19 C18 H18 119.3
C17 C18 H18 119.3
C18 C19 C20 117.68(17)
C18 C19 H19 121.2
C20 C19 H19 121.2
C19 C20 C15 121.92(14)
C19 C20 S1 126.72(13)
C15 C20 S1 111.36(11)
C20 S1 C13 91.25(7)

loop_
_geom_bond_atom_site_label_1
_geom_bond_atom_site_label_2
_geom_bond_distance
N1 C8 1.4119(18)
N1 O1 1.4334(15)
N1 C1 1.4795(17)
O1 H1 0.8300
C1 C13 1.4921(19)
C1 C2 1.5760(18)
C1 H1A 0.9900
C2 C3 1.5215(18)
C2 C9 1.5316(18)
C2 C11 1.5406(18)
C3 C4 1.3849(19)
C3 C8 1.3851(19)
C4 C5 1.389(2)
C4 H4 0.9400
C5 C6 1.381(2)
C5 H5 0.9400
C6 C7 1.386(2)
C6 H6 0.9400
C7 C8 1.385(2)
C7 H7 0.9400
C9 O2 1.2009(16)
C9 O3 1.3236(16)
O3 C10 1.4450(17)
C10 H10A 0.9700
C10 H10B 0.9700
C10 H10C 0.9700
C11 O4 1.1934(16)
C11 O5 1.3298(17)
O5 C12 1.4462(17)
C12 H12A 0.9700
C12 H12B 0.9700
C12 H12C 0.9700
C13 C14 1.351(2)
C13 S1 1.7459(14)
C14 C15 1.437(2)
C14 H14 0.9400
C15 C16 1.404(2)
C15 C20 1.405(2)
C16 C17 1.375(3)
C16 H16 0.9400
C17 C18 1.387(3)
C17 H17 0.9400
C18 C19 1.381(2)
C18 H18 0.9400
C19 C20 1.397(2)
C19 H19 0.9400
C20 S1 1.7362(15)

loop_
_geom_torsion_atom_site_label_1
_geom_torsion_atom_site_label_2
_geom_torsion_atom_site_label_3
_geom_torsion_atom_site_label_4
_geom_torsion
C8 N1 C1 C13 -153.17(11)
O1 N1 C1 C13 86.64(13)
C8 N1 C1 C2 -25.12(13)
O1 N1 C1 C2 -145.31(10)
N1 C1 C2 C3 19.71(13)
C13 C1 C2 C3 143.10(11)
N1 C1 C2 C9 -101.09(12)
C13 C1 C2 C9 22.30(16)
N1 C1 C2 C11 139.19(11)
C13 C1 C2 C11 -97.43(13)
C9 C2 C3 C4 -68.61(18)
C11 C2 C3 C4 53.46(19)
C1 C2 C3 C4 170.79(14)
C9 C2 C3 C8 112.64(12)
C11 C2 C3 C8 -125.28(12)
C1 C2 C3 C8 -7.95(14)
C8 C3 C4 C5 2.1(2)
C2 C3 C4 C5 -176.54(14)
C3 C4 C5 C6 0.9(2)
C4 C5 C6 C7 -2.2(3)
C5 C6 C7 C8 0.5(2)
C6 C7 C8 C3 2.5(2)
C6 C7 C8 N1 -174.23(14)
C4 C3 C8 C7 -3.9(2)
C2 C3 C8 C7 175.01(13)
C4 C3 C8 N1 173.33(12)
C2 C3 C8 N1 -7.77(15)
O1 N1 C8 C7 -43.15(19)
C1 N1 C8 C7 -161.59(14)
O1 N1 C8 C3 139.79(12)
C1 N1 C8 C3 21.36(15)
C3 C2 C9 O2 -24.21(19)
C11 C2 C9 O2 -148.99(13)
C1 C2 C9 O2 90.21(16)
C3 C2 C9 O3 156.31(11)
C11 C2 C9 O3 31.52(14)
C1 C2 C9 O3 -89.27(13)
O2 C9 O3 C10 -1.0(2)
C2 C9 O3 C10 178.51(12)
C3 C2 C11 O4 124.42(15)
C9 C2 C11 O4 -110.78(15)
C1 C2 C11 O4 11.73(19)
C3 C2 C11 O5 -55.17(15)
C9 C2 C11 O5 69.64(14)
C1 C2 C11 O5 -167.85(11)
O4 C11 O5 C12 -1.3(2)
C2 C11 O5 C12 178.30(13)
N1 C1 C13 C14 -141.02(14)
C2 C1 C13 C14 98.90(17)
N1 C1 C13 S1 37.75(15)
C2 C1 C13 S1 -82.33(14)
C1 C13 C14 C15 -179.64(13)
S1 C13 C14 C15 1.51(16)
C13 C14 C15 C16 179.01(15)
C13 C14 C15 C20 -0.70(18)
C20 C15 C16 C17 0.2(2)
C14 C15 C16 C17 -179.51(16)
C15 C16 C17 C18 -0.2(3)
C16 C17 C18 C19 0.0(3)
C17 C18 C19 C20 0.2(2)
C18 C19 C20 C15 -0.2(2)
C18 C19 C20 S1 -179.97(12)
C16 C15 C20 C19 0.0(2)
C14 C15 C20 C19 179.74(14)
C16 C15 C20 S1 179.82(12)
C14 C15 C20 S1 -0.42(16)
C19 C20 S1 C13 -179.12(14)
C15 C20 S1 C13 1.06(11)
C14 C13 S1 C20 -1.48(12)
C1 C13 S1 C20 179.58(11)
